data_7128509
loop_
_publ_author_name
'Sugiura, Shinya'
'Maeda, Hiromitsu'

_publ_section_title
;
 Pyrrole-bridged quinones: \p-electronic systems that modulate electronic
 structures by tautomerism and deprotonation.
;
_journal_issue 57
_journal_name_full 'Chemical communications (Cambridge, England)'
_journal_page_first 6983
_journal_page_last 6986
_journal_paper_doi 10.1039/d1cc02691g
_journal_volume 57
_journal_year 2021
_chemical_formula_moiety 'C32 H43 N O2, 1.5(C6 H14), H2 O'
_chemical_formula_sum 'C41 H66 N O3'
_chemical_formula_weight 620.94
_space_group_crystal_system monoclinic
_space_group_IT_number 14
_space_group_name_Hall '-P 2yn'
_space_group_name_H-M_alt 'P 1 21/n 1'
_atom_sites_solution_hydrogens mixed
_audit_creation_method SHELXL-2014/7
_audit_update_record
;
2021-04-09 deposited with the CCDC.	2021-06-17 downloaded from the CCDC.
;
_cell_angle_alpha 90
_cell_angle_beta 102.296(6)
_cell_angle_gamma 90
_cell_formula_units_Z 4
_cell_length_a 13.569(3)
_cell_length_b 10.997(2)
_cell_length_c 28.205(5)
_cell_measurement_reflns_used 5468
_cell_measurement_temperature 90
_cell_measurement_theta_max 25.00
_cell_measurement_theta_min 2.37
_cell_volume 4112.2(14)
_computing_cell_refinement 'APEX3 v2019.11 (Bruker AXS Inc., 2019)'
_computing_data_collection 'Bruker Instrument Service V6.2.14 (Bruker AXS Inc., 2020)'
_computing_data_reduction 'SAINT V8.40B (Bruker AXS Inc., 2013)'
_computing_structure_refinement 'SHELXL-2014 (Sheldrick, 2014)'
_computing_structure_solution 'SHELXT (Sheldrick, 2013)'
_diffrn_ambient_temperature 90
_diffrn_detector_area_resol_mean 7.391
_diffrn_measured_fraction_theta_full 0.990
_diffrn_measured_fraction_theta_max 0.990
_diffrn_measurement_device_type 'Bruker D8 goniometer'
_diffrn_measurement_method 'omega scans'
_diffrn_radiation_monochromator 'Incoatec Helios multilayered confocal mirror'
_diffrn_radiation_type MoK\a
_diffrn_radiation_wavelength 0.71073
_diffrn_reflns_av_R_equivalents 0.1148
_diffrn_reflns_av_unetI/netI 0.1048
_diffrn_reflns_Laue_measured_fraction_full 0.990
_diffrn_reflns_Laue_measured_fraction_max 0.990
_diffrn_reflns_limit_h_max 16
_diffrn_reflns_limit_h_min -16
_diffrn_reflns_limit_k_max 12
_diffrn_reflns_limit_k_min -13
_diffrn_reflns_limit_l_max 33
_diffrn_reflns_limit_l_min -33
_diffrn_reflns_number 30242
_diffrn_reflns_point_group_measured_fraction_full 0.990
_diffrn_reflns_point_group_measured_fraction_max 0.990
_diffrn_reflns_theta_full 25.096
_diffrn_reflns_theta_max 25.096
_diffrn_reflns_theta_min 1.994
_diffrn_source 'sealed tube'
_exptl_absorpt_coefficient_mu 0.061
_exptl_absorpt_correction_T_max 0.997
_exptl_absorpt_correction_T_min 0.812
_exptl_absorpt_correction_type multi-scan
_exptl_absorpt_process_details
;
SADABS Sheldrick 1996
;
_exptl_crystal_colour blue
_exptl_crystal_density_diffrn 1.003
_exptl_crystal_description plate
_exptl_crystal_F_000 1372
_exptl_crystal_size_max 0.30
_exptl_crystal_size_mid 0.30
_exptl_crystal_size_min 0.05
_refine_diff_density_max 0.709
_refine_diff_density_min -0.528
_refine_diff_density_rms 0.066
_refine_ls_extinction_method none
_refine_ls_goodness_of_fit_ref 1.166
_refine_ls_hydrogen_treatment mixed
_refine_ls_matrix_type full
_refine_ls_number_parameters 417
_refine_ls_number_reflns 7239
_refine_ls_number_restraints 2
_refine_ls_restrained_S_all 1.166
_refine_ls_R_factor_all 0.1653
_refine_ls_R_factor_gt 0.1186
_refine_ls_shift/su_max 0.005
_refine_ls_shift/su_mean 0.000
_refine_ls_structure_factor_coef Fsqd
_refine_ls_weighting_details 'w=1/[\s^2^(Fo^2^)+(0.0609P)^2^+9.8235P] where P=(Fo^2^+2Fc^2^)/3'
_refine_ls_weighting_scheme calc
_refine_ls_wR_factor_gt 0.2448
_refine_ls_wR_factor_ref 0.2646
_reflns_Friedel_coverage 0.000
_reflns_number_gt 4949
_reflns_number_total 7239
_reflns_threshold_expression 'I > 2\s(I)'
_cod_data_source_file d1cc02691g2.cif
_cod_data_source_block mo_210201_ss_3_1_0m_a
_cod_depositor_comments 'Adding full bibliography for 7128507--7128511.cif.'
_cod_original_sg_symbol_H-M 'P 21/n'
_cod_database_code 7128509
_shelx_shelxl_version_number 2014/7
_shelx_space_group_comment
;
The symmetry employed for this shelxl refinement is uniquely defined
by the following loop, which should always be used as a source of
symmetry information in preference to the above space-group names.
They are only intended as comments.
;
_shelx_estimated_absorpt_t_min 0.982
_shelx_estimated_absorpt_t_max 0.997

loop_
_space_group_symop_operation_xyz
'x, y, z'
'-x+1/2, y+1/2, -z+1/2'
'-x, -y, -z'
'x-1/2, -y-1/2, z-1/2'

loop_
_atom_site_label
_atom_site_type_symbol
_atom_site_fract_x
_atom_site_fract_y
_atom_site_fract_z
_atom_site_U_iso_or_equiv
_atom_site_adp_type
_atom_site_occupancy
_atom_site_site_symmetry_order
_atom_site_calc_flag
_atom_site_refinement_flags_posn
_atom_site_refinement_flags_adp
_atom_site_refinement_flags_occupancy
_atom_site_disorder_assembly
_atom_site_disorder_group
C1 C 0.3867(3) 0.3734(4) 0.29915(14) 0.0227(9) Uani 1 1 d . . . . .
H1 H 0.4201 0.4085 0.2761 0.027 Uiso 1 1 calc R U . . .
C2 C 0.3158(3) 0.2869(4) 0.28385(15) 0.0253(10) Uani 1 1 d . . . . .
C3 C 0.2913(4) 0.2401(5) 0.23138(15) 0.0335(11) Uani 1 1 d . . . . .
C4 C 0.1789(4) 0.2689(6) 0.20804(17) 0.0475(15) Uani 1 1 d . . . . .
H4 H 0.1350 0.2277 0.2264 0.071 Uiso 1 1 calc R U . . .
H4A H 0.1634 0.2401 0.1744 0.071 Uiso 1 1 calc R U . . .
H4B H 0.1678 0.3568 0.2087 0.071 Uiso 1 1 calc R U . . .
C5 C 0.3561(4) 0.3032(5) 0.20056(16) 0.0452(14) Uani 1 1 d . . . . .
H5 H 0.3427 0.3908 0.1997 0.068 Uiso 1 1 calc R U . . .
H5A H 0.3397 0.2706 0.1675 0.068 Uiso 1 1 calc R U . . .
H5B H 0.4276 0.2886 0.2147 0.068 Uiso 1 1 calc R U . . .
C6 C 0.3103(4) 0.1031(5) 0.22996(19) 0.0470(14) Uani 1 1 d . . . . .
H6 H 0.3817 0.0863 0.2433 0.070 Uiso 1 1 calc R U . . .
H6A H 0.2922 0.0744 0.1963 0.070 Uiso 1 1 calc R U . . .
H6B H 0.2690 0.0608 0.2494 0.070 Uiso 1 1 calc R U . . .
C7 C 0.2608(3) 0.2353(4) 0.31947(15) 0.0250(10) Uani 1 1 d . . . . .
C8 C 0.2885(3) 0.2769(4) 0.37007(15) 0.0245(10) Uani 1 1 d . . . . .
C9 C 0.2328(4) 0.2257(5) 0.40770(17) 0.0382(13) Uani 1 1 d . . . . .
C10 C 0.1201(4) 0.2571(6) 0.3933(2) 0.0528(16) Uani 1 1 d . . . . .
H10 H 0.0859 0.2282 0.4185 0.079 Uiso 1 1 calc R U . . .
H10A H 0.0904 0.2177 0.3624 0.079 Uiso 1 1 calc R U . . .
H10B H 0.1120 0.3454 0.3898 0.079 Uiso 1 1 calc R U . . .
C11 C 0.2460(4) 0.0865(5) 0.41081(19) 0.0478(15) Uani 1 1 d . . . . .
H11 H 0.3180 0.0666 0.4193 0.072 Uiso 1 1 calc R U . . .
H11A H 0.2157 0.0501 0.3794 0.072 Uiso 1 1 calc R U . . .
H11B H 0.2126 0.0544 0.4358 0.072 Uiso 1 1 calc R U . . .
C12 C 0.2739(4) 0.2775(6) 0.45801(17) 0.0531(17) Uani 1 1 d . . . . .
H12 H 0.2350 0.2452 0.4808 0.080 Uiso 1 1 calc R U . . .
H12A H 0.2684 0.3663 0.4569 0.080 Uiso 1 1 calc R U . . .
H12B H 0.3449 0.2543 0.4688 0.080 Uiso 1 1 calc R U . . .
C13 C 0.3607(3) 0.3611(4) 0.38242(14) 0.0237(10) Uani 1 1 d . . . . .
H13 H 0.3781 0.3872 0.4152 0.028 Uiso 1 1 calc R U . . .
C14 C 0.4133(3) 0.4140(4) 0.34797(14) 0.0205(9) Uani 1 1 d . . . . .
C15 C 0.4861(3) 0.5020(4) 0.36461(14) 0.0213(9) Uani 1 1 d . . . . .
C16 C 0.5272(3) 0.5374(4) 0.41373(14) 0.0270(10) Uani 1 1 d . . . . .
H16 H 0.5069 0.5065 0.4416 0.032 Uiso 1 1 calc R U . . .
C17 C 0.5988(3) 0.6209(4) 0.41396(15) 0.0300(11) Uani 1 1 d . . . . .
H17 H 0.6384 0.6579 0.4421 0.036 Uiso 1 1 calc R U . . .
C18 C 0.6065(3) 0.6458(4) 0.36507(14) 0.0212(9) Uani 1 1 d . . . . .
C19 C 0.6697(3) 0.7296(4) 0.34871(14) 0.0238(10) Uani 1 1 d . . . . .
C20 C 0.6601(3) 0.7602(4) 0.29899(14) 0.0228(9) Uani 1 1 d . . . . .
H20 H 0.6084 0.7227 0.2755 0.027 Uiso 1 1 calc R U . . .
C21 C 0.7224(3) 0.8410(4) 0.28400(15) 0.0294(11) Uani 1 1 d . . . . .
C22 C 0.7098(4) 0.8790(5) 0.23088(16) 0.0424(14) Uani 1 1 d . . . . .
C23 C 0.6163(5) 0.8160(6) 0.19931(17) 0.0534(16) Uani 1 1 d . . . . .
H23 H 0.5553 0.8436 0.2095 0.080 Uiso 1 1 calc R U . . .
H23A H 0.6228 0.7277 0.2034 0.080 Uiso 1 1 calc R U . . .
H23B H 0.6116 0.8370 0.1651 0.080 Uiso 1 1 calc R U . . .
C24 C 0.8019(5) 0.8414(6) 0.21111(18) 0.0614(19) Uani 1 1 d . . . . .
H24 H 0.7926 0.8670 0.1772 0.092 Uiso 1 1 calc R U . . .
H24A H 0.8097 0.7528 0.2132 0.092 Uiso 1 1 calc R U . . .
H24B H 0.8624 0.8803 0.2303 0.092 Uiso 1 1 calc R U . . .
C25 C 0.6918(5) 1.0153(6) 0.2256(2) 0.0613(18) Uani 1 1 d . . . . .
H25 H 0.6303 1.0364 0.2368 0.092 Uiso 1 1 calc R U . . .
H25A H 0.6841 1.0385 0.1915 0.092 Uiso 1 1 calc R U . . .
H25B H 0.7493 1.0587 0.2453 0.092 Uiso 1 1 calc R U . . .
C26 C 0.8063(3) 0.8960(4) 0.32037(16) 0.0315(11) Uani 1 1 d . . . . .
C27 C 0.8146(3) 0.8646(4) 0.37177(15) 0.0289(11) Uani 1 1 d . . . . .
C28 C 0.8982(4) 0.9248(5) 0.41032(16) 0.0417(14) Uani 1 1 d . . . . .
C29 C 1.0009(4) 0.8837(7) 0.4018(2) 0.067(2) Uani 1 1 d . . . . .
H29 H 1.0091 0.9125 0.3699 0.101 Uiso 1 1 calc R U . . .
H29A H 1.0047 0.7948 0.4028 0.101 Uiso 1 1 calc R U . . .
H29B H 1.0547 0.9177 0.4271 0.101 Uiso 1 1 calc R U . . .
C30 C 0.8895(5) 1.0622(5) 0.40782(19) 0.0543(16) Uani 1 1 d . . . . .
H30 H 0.9019 1.0907 0.3767 0.081 Uiso 1 1 calc R U . . .
H30A H 0.9394 1.0982 0.4344 0.081 Uiso 1 1 calc R U . . .
H30B H 0.8216 1.0865 0.4108 0.081 Uiso 1 1 calc R U . . .
C31 C 0.8900(4) 0.8851(6) 0.46083(17) 0.0590(19) Uani 1 1 d . . . . .
H31 H 0.9427 0.9252 0.4849 0.088 Uiso 1 1 calc R U . . .
H31A H 0.8985 0.7967 0.4637 0.088 Uiso 1 1 calc R U . . .
H31B H 0.8236 0.9076 0.4665 0.088 Uiso 1 1 calc R U . . .
C32 C 0.7472(3) 0.7864(4) 0.38370(15) 0.0237(10) Uani 1 1 d . . . . .
H32 H 0.7517 0.7683 0.4170 0.028 Uiso 1 1 calc R U . . .
N1 N 0.5369(2) 0.5717(3) 0.33669(11) 0.0177(7) Uani 1 1 d . . . . .
H1A H 0.5259 0.5688 0.3048 0.021 Uiso 1 1 calc R U . . .
O1 O 0.1936(2) 0.1583(3) 0.30670(11) 0.0392(9) Uani 1 1 d . . . . .
O2 O 0.8673(3) 0.9654(4) 0.30777(11) 0.0509(11) Uani 1 1 d . . . . .
O3 O 1.0063(3) 1.0694(3) 0.26382(11) 0.0240(7) Uani 1 1 d . . . . .
H3A H 1.048(4) 1.099(5) 0.2785(18) 0.028(16) Uiso 1 1 d . . . . .
C33 C 0.5205(7) 1.0330(9) 0.3543(3) 0.105(3) Uani 1 1 d . . . . .
H33 H 0.4505 1.0603 0.3507 0.158 Uiso 1 1 calc R U . . .
H33A H 0.5214 0.9505 0.3413 0.158 Uiso 1 1 calc R U . . .
H33B H 0.5565 1.0881 0.3366 0.158 Uiso 1 1 calc R U . . .
C34 C 0.5709(5) 1.0332(8) 0.4068(3) 0.086(2) Uani 1 1 d . . . . .
H34 H 0.5384 0.9696 0.4231 0.103 Uiso 1 1 calc R U . . .
H34A H 0.6419 1.0080 0.4093 0.103 Uiso 1 1 calc R U . . .
C35 C 0.5716(5) 1.1457(7) 0.4346(2) 0.072(2) Uani 1 1 d . . . . .
H35 H 0.5006 1.1669 0.4342 0.086 Uiso 1 1 calc R U . . .
H35A H 0.5987 1.2107 0.4166 0.086 Uiso 1 1 calc R U . . .
C36 C 0.6277(6) 1.1514(8) 0.4857(2) 0.084(2) Uani 1 1 d . . . . .
H36 H 0.6039 1.0834 0.5033 0.100 Uiso 1 1 calc R U . . .
H36A H 0.6997 1.1358 0.4860 0.100 Uiso 1 1 calc R U . . .
C37 C 0.6223(6) 1.2624(8) 0.5134(2) 0.086(2) Uani 1 1 d . . . . .
H37 H 0.5510 1.2749 0.5154 0.103 Uiso 1 1 calc R U . . .
H37A H 0.6417 1.3314 0.4948 0.103 Uiso 1 1 calc R U . . .
C38 C 0.6846(7) 1.2682(9) 0.5633(3) 0.108(3) Uani 1 1 d . . . . .
H38 H 0.6562 1.2139 0.5844 0.162 Uiso 1 1 calc R U . . .
H38A H 0.6852 1.3518 0.5754 0.162 Uiso 1 1 calc R U . . .
H38B H 0.7537 1.2429 0.5630 0.162 Uiso 1 1 calc R U . . .
C39 C 0.6831(11) 0.9139(17) 0.0724(5) 0.248(6) Uani 1 1 d D . . . .
H39 H 0.6829 0.9790 0.0961 0.372 Uiso 1 1 calc R U . . .
H39A H 0.7528 0.8938 0.0711 0.372 Uiso 1 1 calc R U . . .
H39B H 0.6498 0.8417 0.0821 0.372 Uiso 1 1 calc R U . . .
C40 C 0.6276(9) 0.9554(17) 0.0233(5) 0.248(6) Uani 1 1 d D . . . .
H40 H 0.6315 0.8915 -0.0009 0.298 Uiso 1 1 calc R U . . .
H40A H 0.6602 1.0296 0.0140 0.298 Uiso 1 1 calc R U . . .
C41 C 0.5191(10) 0.9820(18) 0.0231(6) 0.248(6) Uani 1 1 d D . . . .
H41 H 0.4841 0.9085 0.0313 0.298 Uiso 1 1 calc R U . . .
H41A H 0.5130 1.0474 0.0464 0.298 Uiso 1 1 calc R U . . .
H3 H 0.967(4) 1.024(6) 0.281(2) 0.058(17) Uiso 1 1 d . . . . .

loop_
_atom_site_aniso_label
_atom_site_aniso_U_11
_atom_site_aniso_U_22
_atom_site_aniso_U_33
_atom_site_aniso_U_23
_atom_site_aniso_U_13
_atom_site_aniso_U_12
C1 0.028(2) 0.021(2) 0.017(2) 0.0050(18) 0.0017(17) -0.0018(19)
C2 0.026(2) 0.023(3) 0.025(2) 0.0001(19) -0.0005(18) -0.0062(19)
C3 0.040(3) 0.036(3) 0.022(2) -0.002(2) 0.0004(19) -0.018(2)
C4 0.056(3) 0.055(4) 0.023(3) -0.001(2) -0.010(2) -0.022(3)
C5 0.063(4) 0.053(4) 0.020(2) -0.016(2) 0.010(2) -0.028(3)
C6 0.065(4) 0.036(3) 0.039(3) -0.013(2) 0.009(3) -0.017(3)
C7 0.026(2) 0.020(2) 0.025(2) 0.0006(19) -0.0034(18) -0.010(2)
C8 0.025(2) 0.024(2) 0.024(2) 0.0035(19) 0.0017(18) -0.0049(19)
C9 0.035(3) 0.049(3) 0.032(3) 0.003(2) 0.008(2) -0.023(2)
C10 0.034(3) 0.075(4) 0.054(3) -0.006(3) 0.018(2) -0.014(3)
C11 0.054(3) 0.049(4) 0.039(3) 0.012(3) 0.006(2) -0.026(3)
C12 0.057(3) 0.078(5) 0.028(3) -0.005(3) 0.017(2) -0.041(3)
C13 0.023(2) 0.028(3) 0.018(2) -0.0002(19) 0.0004(17) -0.0052(19)
C14 0.020(2) 0.019(2) 0.021(2) 0.0020(18) 0.0018(17) -0.0013(18)
C15 0.025(2) 0.021(2) 0.018(2) 0.0035(18) 0.0065(17) -0.0024(18)
C16 0.033(2) 0.034(3) 0.012(2) -0.0010(19) 0.0011(17) -0.016(2)
C17 0.033(2) 0.038(3) 0.016(2) -0.007(2) 0.0008(18) -0.014(2)
C18 0.024(2) 0.021(2) 0.019(2) -0.0030(18) 0.0031(17) -0.0026(18)
C19 0.030(2) 0.021(2) 0.020(2) 0.0013(18) 0.0053(18) -0.0007(19)
C20 0.028(2) 0.020(2) 0.020(2) -0.0028(18) 0.0042(17) -0.0038(19)
C21 0.036(3) 0.029(3) 0.024(2) -0.003(2) 0.0103(19) -0.013(2)
C22 0.056(3) 0.049(4) 0.020(2) -0.003(2) 0.005(2) -0.027(3)
C23 0.077(4) 0.057(4) 0.023(3) 0.003(3) 0.003(3) -0.035(3)
C24 0.080(4) 0.085(5) 0.026(3) -0.013(3) 0.027(3) -0.044(4)
C25 0.085(5) 0.056(4) 0.036(3) 0.013(3) -0.002(3) -0.030(4)
C26 0.036(3) 0.032(3) 0.028(2) -0.004(2) 0.009(2) -0.013(2)
C27 0.030(2) 0.029(3) 0.027(2) -0.004(2) 0.0046(19) -0.011(2)
C28 0.037(3) 0.059(4) 0.026(2) -0.004(2) -0.001(2) -0.033(3)
C29 0.038(3) 0.103(6) 0.056(4) -0.005(4) -0.001(3) -0.037(4)
C30 0.073(4) 0.051(4) 0.036(3) -0.011(3) 0.005(3) -0.040(3)
C31 0.062(4) 0.078(5) 0.029(3) 0.000(3) -0.007(2) -0.055(3)
C32 0.026(2) 0.025(2) 0.020(2) -0.0013(19) 0.0033(17) -0.0092(19)
N1 0.0214(17) 0.0174(19) 0.0135(16) -0.0016(14) 0.0014(13) -0.0030(14)
O1 0.0389(19) 0.045(2) 0.0289(18) 0.0025(16) -0.0032(14) -0.0239(17)
O2 0.056(2) 0.072(3) 0.0271(18) -0.0060(18) 0.0148(16) -0.044(2)
O3 0.0173(16) 0.0333(19) 0.0200(16) -0.0003(15) 0.0008(14) -0.0039(15)
C33 0.116(7) 0.114(8) 0.073(5) -0.034(5) -0.008(5) 0.031(6)
C34 0.066(5) 0.094(6) 0.090(6) -0.022(5) 0.002(4) 0.022(4)
C35 0.070(4) 0.087(6) 0.054(4) -0.006(4) 0.004(3) 0.028(4)
C36 0.087(5) 0.101(6) 0.057(4) -0.004(4) 0.000(4) 0.044(5)
C37 0.092(5) 0.104(7) 0.055(4) -0.017(4) 0.001(4) 0.038(5)
C38 0.120(7) 0.127(8) 0.066(5) -0.021(5) -0.005(5) 0.041(6)
C39 0.281(13) 0.253(13) 0.245(14) 0.052(11) 0.134(12) -0.091(13)
C40 0.281(13) 0.253(13) 0.245(14) 0.052(11) 0.134(12) -0.091(13)
C41 0.281(13) 0.253(13) 0.245(14) 0.052(11) 0.134(12) -0.091(13)

loop_
_atom_type_symbol
_atom_type_description
_atom_type_scat_dispersion_real
_atom_type_scat_dispersion_imag
_atom_type_scat_source
C C 0.0033 0.0016 'International Tables Vol C Tables 4.2.6.8 and 6.1.1.4'
H H 0.0000 0.0000 'International Tables Vol C Tables 4.2.6.8 and 6.1.1.4'
N N 0.0061 0.0033 'International Tables Vol C Tables 4.2.6.8 and 6.1.1.4'
O O 0.0106 0.0060 'International Tables Vol C Tables 4.2.6.8 and 6.1.1.4'

loop_
_geom_angle_atom_site_label_1
_geom_angle_atom_site_label_2
_geom_angle_atom_site_label_3
_geom_angle
_geom_angle_site_symmetry_1
_geom_angle_site_symmetry_3
_geom_angle_publ_flag
C2 C1 C14 123.1(4) . . ?
C2 C1 H1 118.5 . . ?
C14 C1 H1 118.5 . . ?
C1 C2 C7 118.5(4) . . ?
C1 C2 C3 122.4(4) . . ?
C7 C2 C3 119.1(4) . . ?
C5 C3 C6 108.2(4) . . ?
C5 C3 C2 111.3(4) . . ?
C6 C3 C2 110.7(4) . . ?
C5 C3 C4 107.3(4) . . ?
C6 C3 C4 110.1(4) . . ?
C2 C3 C4 109.3(4) . . ?
C3 C4 H4 109.5 . . ?
C3 C4 H4A 109.5 . . ?
H4 C4 H4A 109.5 . . ?
C3 C4 H4B 109.5 . . ?
H4 C4 H4B 109.5 . . ?
H4A C4 H4B 109.5 . . ?
C3 C5 H5 109.5 . . ?
C3 C5 H5A 109.5 . . ?
H5 C5 H5A 109.5 . . ?
C3 C5 H5B 109.5 . . ?
H5 C5 H5B 109.5 . . ?
H5A C5 H5B 109.5 . . ?
C3 C6 H6 109.5 . . ?
C3 C6 H6A 109.5 . . ?
H6 C6 H6A 109.5 . . ?
C3 C6 H6B 109.5 . . ?
H6 C6 H6B 109.5 . . ?
H6A C6 H6B 109.5 . . ?
O1 C7 C8 121.0(4) . . ?
O1 C7 C2 120.5(4) . . ?
C8 C7 C2 118.5(4) . . ?
C13 C8 C7 119.3(4) . . ?
C13 C8 C9 121.0(4) . . ?
C7 C8 C9 119.7(4) . . ?
C12 C9 C8 111.8(4) . . ?
C12 C9 C10 108.0(5) . . ?
C8 C9 C10 110.1(4) . . ?
C12 C9 C11 107.7(4) . . ?
C8 C9 C11 109.6(4) . . ?
C10 C9 C11 109.6(4) . . ?
C9 C10 H10 109.5 . . ?
C9 C10 H10A 109.5 . . ?
H10 C10 H10A 109.5 . . ?
C9 C10 H10B 109.5 . . ?
H10 C10 H10B 109.5 . . ?
H10A C10 H10B 109.5 . . ?
C9 C11 H11 109.5 . . ?
C9 C11 H11A 109.5 . . ?
H11 C11 H11A 109.5 . . ?
C9 C11 H11B 109.5 . . ?
H11 C11 H11B 109.5 . . ?
H11A C11 H11B 109.5 . . ?
C9 C12 H12 109.5 . . ?
C9 C12 H12A 109.5 . . ?
H12 C12 H12A 109.5 . . ?
C9 C12 H12B 109.5 . . ?
H12 C12 H12B 109.5 . . ?
H12A C12 H12B 109.5 . . ?
C8 C13 C14 122.8(4) . . ?
C8 C13 H13 118.6 . . ?
C14 C13 H13 118.6 . . ?
C15 C14 C1 124.2(4) . . ?
C15 C14 C13 118.1(4) . . ?
C1 C14 C13 117.8(4) . . ?
N1 C15 C14 126.7(4) . . ?
N1 C15 C16 105.2(3) . . ?
C14 C15 C16 128.1(4) . . ?
C17 C16 C15 108.9(4) . . ?
C17 C16 H16 125.5 . . ?
C15 C16 H16 125.5 . . ?
C16 C17 C18 109.2(4) . . ?
C16 C17 H17 125.4 . . ?
C18 C17 H17 125.4 . . ?
N1 C18 C19 126.4(4) . . ?
N1 C18 C17 105.5(3) . . ?
C19 C18 C17 128.1(4) . . ?
C18 C19 C20 123.1(4) . . ?
C18 C19 C32 118.2(4) . . ?
C20 C19 C32 118.7(4) . . ?
C21 C20 C19 122.1(4) . . ?
C21 C20 H20 119.0 . . ?
C19 C20 H20 119.0 . . ?
C20 C21 C26 119.2(4) . . ?
C20 C21 C22 122.5(4) . . ?
C26 C21 C22 118.3(4) . . ?
C25 C22 C24 111.0(5) . . ?
C25 C22 C21 110.3(4) . . ?
C24 C22 C21 110.7(5) . . ?
C25 C22 C23 106.8(5) . . ?
C24 C22 C23 107.6(4) . . ?
C21 C22 C23 110.4(4) . . ?
C22 C23 H23 109.5 . . ?
C22 C23 H23A 109.5 . . ?
H23 C23 H23A 109.5 . . ?
C22 C23 H23B 109.5 . . ?
H23 C23 H23B 109.5 . . ?
H23A C23 H23B 109.5 . . ?
C22 C24 H24 109.5 . . ?
C22 C24 H24A 109.5 . . ?
H24 C24 H24A 109.5 . . ?
C22 C24 H24B 109.5 . . ?
H24 C24 H24B 109.5 . . ?
H24A C24 H24B 109.5 . . ?
C22 C25 H25 109.5 . . ?
C22 C25 H25A 109.5 . . ?
H25 C25 H25A 109.5 . . ?
C22 C25 H25B 109.5 . . ?
H25 C25 H25B 109.5 . . ?
H25A C25 H25B 109.5 . . ?
O2 C26 C27 120.9(4) . . ?
O2 C26 C21 121.0(4) . . ?
C27 C26 C21 118.1(4) . . ?
C32 C27 C26 118.8(4) . . ?
C32 C27 C28 122.2(4) . . ?
C26 C27 C28 118.9(4) . . ?
C30 C28 C31 108.1(5) . . ?
C30 C28 C29 110.6(5) . . ?
C31 C28 C29 108.3(5) . . ?
C30 C28 C27 110.9(4) . . ?
C31 C28 C27 110.4(4) . . ?
C29 C28 C27 108.6(4) . . ?
C28 C29 H29 109.5 . . ?
C28 C29 H29A 109.5 . . ?
H29 C29 H29A 109.5 . . ?
C28 C29 H29B 109.5 . . ?
H29 C29 H29B 109.5 . . ?
H29A C29 H29B 109.5 . . ?
C28 C30 H30 109.5 . . ?
C28 C30 H30A 109.5 . . ?
H30 C30 H30A 109.5 . . ?
C28 C30 H30B 109.5 . . ?
H30 C30 H30B 109.5 . . ?
H30A C30 H30B 109.5 . . ?
C28 C31 H31 109.5 . . ?
C28 C31 H31A 109.5 . . ?
H31 C31 H31A 109.5 . . ?
C28 C31 H31B 109.5 . . ?
H31 C31 H31B 109.5 . . ?
H31A C31 H31B 109.5 . . ?
C27 C32 C19 123.1(4) . . ?
C27 C32 H32 118.4 . . ?
C19 C32 H32 118.4 . . ?
C18 N1 C15 111.2(3) . . ?
C18 N1 H1A 124.4 . . ?
C15 N1 H1A 124.4 . . ?
H3A O3 H3 114(5) . . ?
C34 C33 H33 109.5 . . ?
C34 C33 H33A 109.5 . . ?
H33 C33 H33A 109.5 . . ?
C34 C33 H33B 109.5 . . ?
H33 C33 H33B 109.5 . . ?
H33A C33 H33B 109.5 . . ?
C35 C34 C33 118.7(7) . . ?
C35 C34 H34 107.6 . . ?
C33 C34 H34 107.6 . . ?
C35 C34 H34A 107.6 . . ?
C33 C34 H34A 107.6 . . ?
H34 C34 H34A 107.1 . . ?
C34 C35 C36 119.9(6) . . ?
C34 C35 H35 107.3 . . ?
C36 C35 H35 107.3 . . ?
C34 C35 H35A 107.3 . . ?
C36 C35 H35A 107.3 . . ?
H35 C35 H35A 106.9 . . ?
C37 C36 C35 118.8(6) . . ?
C37 C36 H36 107.6 . . ?
C35 C36 H36 107.6 . . ?
C37 C36 H36A 107.6 . . ?
C35 C36 H36A 107.6 . . ?
H36 C36 H36A 107.0 . . ?
C36 C37 C38 117.5(7) . . ?
C36 C37 H37 107.9 . . ?
C38 C37 H37 107.9 . . ?
C36 C37 H37A 107.9 . . ?
C38 C37 H37A 107.9 . . ?
H37 C37 H37A 107.2 . . ?
C37 C38 H38 109.5 . . ?
C37 C38 H38A 109.5 . . ?
H38 C38 H38A 109.5 . . ?
C37 C38 H38B 109.5 . . ?
H38 C38 H38B 109.5 . . ?
H38A C38 H38B 109.5 . . ?
C40 C39 H39 109.5 . . ?
C40 C39 H39A 109.5 . . ?
H39 C39 H39A 109.5 . . ?
C40 C39 H39B 109.5 . . ?
H39 C39 H39B 109.5 . . ?
H39A C39 H39B 109.5 . . ?
C39 C40 C41 111.3(13) . . ?
C39 C40 H40 109.4 . . ?
C41 C40 H40 109.4 . . ?
C39 C40 H40A 109.4 . . ?
C41 C40 H40A 109.4 . . ?
H40 C40 H40A 108.0 . . ?
C41 C41 C40 103.7(14) 3_675 . ?
C41 C41 H41 111.0 3_675 . ?
C40 C41 H41 111.0 . . ?
C41 C41 H41A 111.0 3_675 . ?
C40 C41 H41A 111.0 . . ?
H41 C41 H41A 109.0 . . ?

loop_
_geom_bond_atom_site_label_1
_geom_bond_atom_site_label_2
_geom_bond_distance
_geom_bond_site_symmetry_2
_geom_bond_publ_flag
C1 C2 1.357(6) . ?
C1 C14 1.419(6) . ?
C1 H1 0.9500 . ?
C2 C7 1.485(6) . ?
C2 C3 1.535(6) . ?
C3 C5 1.529(6) . ?
C3 C6 1.530(7) . ?
C3 C4 1.559(7) . ?
C4 H4 0.9800 . ?
C4 H4A 0.9800 . ?
C4 H4B 0.9800 . ?
C5 H5 0.9800 . ?
C5 H5A 0.9800 . ?
C5 H5B 0.9800 . ?
C6 H6 0.9800 . ?
C6 H6A 0.9800 . ?
C6 H6B 0.9800 . ?
C7 O1 1.240(5) . ?
C7 C8 1.469(6) . ?
C8 C13 1.339(6) . ?
C8 C9 1.535(6) . ?
C9 C12 1.520(7) . ?
C9 C10 1.536(7) . ?
C9 C11 1.541(8) . ?
C10 H10 0.9800 . ?
C10 H10A 0.9800 . ?
C10 H10B 0.9800 . ?
C11 H11 0.9800 . ?
C11 H11A 0.9800 . ?
C11 H11B 0.9800 . ?
C12 H12 0.9800 . ?
C12 H12A 0.9800 . ?
C12 H12B 0.9800 . ?
C13 C14 1.444(6) . ?
C13 H13 0.9500 . ?
C14 C15 1.391(6) . ?
C15 N1 1.383(5) . ?
C15 C16 1.433(6) . ?
C16 C17 1.336(6) . ?
C16 H16 0.9500 . ?
C17 C18 1.431(6) . ?
C17 H17 0.9500 . ?
C18 N1 1.369(5) . ?
C18 C19 1.403(6) . ?
C19 C20 1.421(6) . ?
C19 C32 1.424(6) . ?
C20 C21 1.355(6) . ?
C20 H20 0.9500 . ?
C21 C26 1.489(6) . ?
C21 C22 1.530(6) . ?
C22 C25 1.521(8) . ?
C22 C24 1.529(8) . ?
C22 C23 1.550(7) . ?
C23 H23 0.9800 . ?
C23 H23A 0.9800 . ?
C23 H23B 0.9800 . ?
C24 H24 0.9800 . ?
C24 H24A 0.9800 . ?
C24 H24B 0.9800 . ?
C25 H25 0.9800 . ?
C25 H25A 0.9800 . ?
C25 H25B 0.9800 . ?
C26 O2 1.233(5) . ?
C26 C27 1.471(6) . ?
C27 C32 1.349(6) . ?
C27 C28 1.544(6) . ?
C28 C30 1.516(8) . ?
C28 C31 1.517(7) . ?
C28 C29 1.532(8) . ?
C29 H29 0.9800 . ?
C29 H29A 0.9800 . ?
C29 H29B 0.9800 . ?
C30 H30 0.9800 . ?
C30 H30A 0.9800 . ?
C30 H30B 0.9800 . ?
C31 H31 0.9800 . ?
C31 H31A 0.9800 . ?
C31 H31B 0.9800 . ?
C32 H32 0.9500 . ?
N1 H1A 0.8800 . ?
O3 H3A 0.70(5) . ?
O3 H3 0.94(6) . ?
C33 C34 1.493(10) . ?
C33 H33 0.9800 . ?
C33 H33A 0.9800 . ?
C33 H33B 0.9800 . ?
C34 C35 1.463(10) . ?
C34 H34 0.9900 . ?
C34 H34A 0.9900 . ?
C35 C36 1.481(9) . ?
C35 H35 0.9900 . ?
C35 H35A 0.9900 . ?
C36 C37 1.460(10) . ?
C36 H36 0.9900 . ?
C36 H36A 0.9900 . ?
C37 C38 1.480(9) . ?
C37 H37 0.9900 . ?
C37 H37A 0.9900 . ?
C38 H38 0.9800 . ?
C38 H38A 0.9800 . ?
C38 H38B 0.9800 . ?
C39 C40 1.4994(11) . ?
C39 H39 0.9800 . ?
C39 H39A 0.9800 . ?
C39 H39B 0.9800 . ?
C40 C41 1.4999(11) . ?
C40 H40 0.9900 . ?
C40 H40A 0.9900 . ?
C41 C41 1.35(3) 3_675 ?
C41 H41 0.9900 . ?
C41 H41A 0.9900 . ?

loop_
_geom_torsion_atom_site_label_1
_geom_torsion_atom_site_label_2
_geom_torsion_atom_site_label_3
_geom_torsion_atom_site_label_4
_geom_torsion
_geom_torsion_site_symmetry_1
_geom_torsion_site_symmetry_2
_geom_torsion_site_symmetry_3
_geom_torsion_site_symmetry_4
_geom_torsion_publ_flag
C14 C1 C2 C7 2.2(7) . . . . ?
C14 C1 C2 C3 -177.2(4) . . . . ?
C1 C2 C3 C5 -0.1(7) . . . . ?
C7 C2 C3 C5 -179.5(4) . . . . ?
C1 C2 C3 C6 120.2(5) . . . . ?
C7 C2 C3 C6 -59.2(6) . . . . ?
C1 C2 C3 C4 -118.4(5) . . . . ?
C7 C2 C3 C4 62.2(5) . . . . ?
C1 C2 C7 O1 178.2(4) . . . . ?
C3 C2 C7 O1 -2.4(7) . . . . ?
C1 C2 C7 C8 -2.3(6) . . . . ?
C3 C2 C7 C8 177.1(4) . . . . ?
O1 C7 C8 C13 -179.3(4) . . . . ?
C2 C7 C8 C13 1.1(6) . . . . ?
O1 C7 C8 C9 -0.7(7) . . . . ?
C2 C7 C8 C9 179.8(4) . . . . ?
C13 C8 C9 C12 -2.8(7) . . . . ?
C7 C8 C9 C12 178.6(5) . . . . ?
C13 C8 C9 C10 117.3(5) . . . . ?
C7 C8 C9 C10 -61.3(6) . . . . ?
C13 C8 C9 C11 -122.1(5) . . . . ?
C7 C8 C9 C11 59.3(5) . . . . ?
C7 C8 C13 C14 0.1(7) . . . . ?
C9 C8 C13 C14 -178.5(4) . . . . ?
C2 C1 C14 C15 179.7(4) . . . . ?
C2 C1 C14 C13 -0.9(6) . . . . ?
C8 C13 C14 C15 179.1(4) . . . . ?
C8 C13 C14 C1 -0.3(6) . . . . ?
C1 C14 C15 N1 6.5(7) . . . . ?
C13 C14 C15 N1 -172.9(4) . . . . ?
C1 C14 C15 C16 -171.2(4) . . . . ?
C13 C14 C15 C16 9.4(7) . . . . ?
N1 C15 C16 C17 -1.1(5) . . . . ?
C14 C15 C16 C17 176.9(5) . . . . ?
C15 C16 C17 C18 1.2(6) . . . . ?
C16 C17 C18 N1 -0.7(5) . . . . ?
C16 C17 C18 C19 178.1(4) . . . . ?
N1 C18 C19 C20 8.6(7) . . . . ?
C17 C18 C19 C20 -170.0(4) . . . . ?
N1 C18 C19 C32 -171.3(4) . . . . ?
C17 C18 C19 C32 10.2(7) . . . . ?
C18 C19 C20 C21 -179.7(4) . . . . ?
C32 C19 C20 C21 0.2(6) . . . . ?
C19 C20 C21 C26 2.6(7) . . . . ?
C19 C20 C21 C22 -177.1(4) . . . . ?
C20 C21 C22 C25 119.8(5) . . . . ?
C26 C21 C22 C25 -60.0(6) . . . . ?
C20 C21 C22 C24 -117.0(5) . . . . ?
C26 C21 C22 C24 63.2(6) . . . . ?
C20 C21 C22 C23 2.0(7) . . . . ?
C26 C21 C22 C23 -177.7(5) . . . . ?
C20 C21 C26 O2 176.5(5) . . . . ?
C22 C21 C26 O2 -3.7(7) . . . . ?
C20 C21 C26 C27 -3.2(7) . . . . ?
C22 C21 C26 C27 176.6(4) . . . . ?
O2 C26 C27 C32 -178.7(5) . . . . ?
C21 C26 C27 C32 1.0(7) . . . . ?
O2 C26 C27 C28 2.9(7) . . . . ?
C21 C26 C27 C28 -177.4(4) . . . . ?
C32 C27 C28 C30 -121.0(5) . . . . ?
C26 C27 C28 C30 57.3(6) . . . . ?
C32 C27 C28 C31 -1.2(7) . . . . ?
C26 C27 C28 C31 177.1(5) . . . . ?
C32 C27 C28 C29 117.4(5) . . . . ?
C26 C27 C28 C29 -64.4(6) . . . . ?
C26 C27 C32 C19 1.9(7) . . . . ?
C28 C27 C32 C19 -179.8(5) . . . . ?
C18 C19 C32 C27 177.3(4) . . . . ?
C20 C19 C32 C27 -2.6(7) . . . . ?
C19 C18 N1 C15 -178.8(4) . . . . ?
C17 C18 N1 C15 0.0(5) . . . . ?
C14 C15 N1 C18 -177.4(4) . . . . ?
C16 C15 N1 C18 0.7(5) . . . . ?
C33 C34 C35 C36 -175.3(8) . . . . ?
C34 C35 C36 C37 -176.4(8) . . . . ?
C35 C36 C37 C38 -176.0(8) . . . . ?
C39 C40 C41 C41 180(2) . . . 3_675 ?
